data_2239295
loop_
_publ_author_name
'Yang, Dan'
'Yang, Fei-Lin'

_publ_section_title
;
 1:1 Co-crystal of 4,4'-(ethene-1,2-diyl)dipyridin-1-ium sulfate and
 hexaaquairon(II) sulfate monohydrate
;
_journal_issue 5
_journal_name_full 'Acta Crystallographica Section E'
_journal_page_first m169
_journal_paper_doi 10.1107/S1600536814007053
_journal_volume 70
_journal_year 2014
_chemical_formula_iupac '(C12 H12 N2) [Fe (H2 O)6] (S O4)2, H2 O'
_chemical_formula_moiety 'C12 H12 N2 2+, Fe H12 O6 2+, 2(O4 S 2-), H2 O'
_chemical_formula_sum 'C12 H26 Fe N2 O15 S2'
_chemical_formula_weight 558.32
_chemical_name_systematic
;
4,4'-(Ethene-1,2-diyl)dipyridin-1-ium hexaaquairon(II) bis(sulfate) monohydrate
;
_space_group_IT_number 2
_symmetry_cell_setting triclinic
_symmetry_space_group_name_Hall '-P 1'
_symmetry_space_group_name_H-M 'P -1'
_atom_sites_solution_hydrogens geom
_atom_sites_solution_primary direct
_atom_sites_solution_secondary difmap
_audit_creation_method SHELXL-97
_cell_angle_alpha 68.991(2)
_cell_angle_beta 81.829(2)
_cell_angle_gamma 87.925(2)
_cell_formula_units_Z 2
_cell_length_a 6.7720(10)
_cell_length_b 12.5006(18)
_cell_length_c 14.187(2)
_cell_measurement_reflns_used 4117
_cell_measurement_temperature 173(2)
_cell_measurement_theta_max 25.6
_cell_measurement_theta_min 3.0
_cell_volume 1109.6(3)
_computing_cell_refinement 'SAINT (Bruker, 2007)'
_computing_data_collection 'APEX2 (Bruker, 2007)'
_computing_data_reduction 'SAINT (Bruker, 2007)'
_computing_molecular_graphics 'DIAMOND (Brandenburg, 2006)'
_computing_publication_material 'SHELXTL (Sheldrick, 2008)'
_computing_structure_refinement 'SHELXL97 (Sheldrick, 2008)'
_computing_structure_solution 'SHELXS97 (Sheldrick, 2008)'
_diffrn_ambient_temperature 173(2)
_diffrn_measured_fraction_theta_full 0.986
_diffrn_measured_fraction_theta_max 0.986
_diffrn_measurement_device_type 'Bruker SMART APEXII'
_diffrn_measurement_method 'phi and omega scans'
_diffrn_radiation_monochromator graphite
_diffrn_radiation_source 'fine-focus sealed tube'
_diffrn_radiation_type MoK\a
_diffrn_radiation_wavelength 0.71073
_diffrn_reflns_av_R_equivalents 0.0138
_diffrn_reflns_av_sigmaI/netI 0.0206
_diffrn_reflns_limit_h_max 8
_diffrn_reflns_limit_h_min -8
_diffrn_reflns_limit_k_max 15
_diffrn_reflns_limit_k_min -15
_diffrn_reflns_limit_l_max 17
_diffrn_reflns_limit_l_min -17
_diffrn_reflns_number 8479
_diffrn_reflns_theta_full 25.60
_diffrn_reflns_theta_max 25.60
_diffrn_reflns_theta_min 3.04
_exptl_absorpt_coefficient_mu 0.944
_exptl_absorpt_correction_T_max 0.93
_exptl_absorpt_correction_T_min 0.79
_exptl_absorpt_correction_type multi-scan
_exptl_absorpt_process_details '(SADABS; Bruker, 2001)'
_exptl_crystal_colour brown
_exptl_crystal_density_diffrn 1.671
_exptl_crystal_density_method 'not measured'
_exptl_crystal_description plate
_exptl_crystal_F_000 580
_exptl_crystal_size_max 0.26
_exptl_crystal_size_mid 0.23
_exptl_crystal_size_min 0.08
_refine_diff_density_max 0.301
_refine_diff_density_min -0.415
_refine_ls_extinction_method none
_refine_ls_goodness_of_fit_ref 1.044
_refine_ls_hydrogen_treatment constr
_refine_ls_matrix_type full
_refine_ls_number_parameters 289
_refine_ls_number_reflns 4117
_refine_ls_number_restraints 0
_refine_ls_restrained_S_all 1.044
_refine_ls_R_factor_all 0.0329
_refine_ls_R_factor_gt 0.0266
_refine_ls_shift/su_max 0.001
_refine_ls_shift/su_mean 0.000
_refine_ls_structure_factor_coef Fsqd
_refine_ls_weighting_details 'calc w=1/[\s^2^(Fo^2^)+(0.0384P)^2^+0.3901P] where P=(Fo^2^+2Fc^2^)/3'
_refine_ls_weighting_scheme calc
_refine_ls_wR_factor_gt 0.0696
_refine_ls_wR_factor_ref 0.0722
_reflns_number_gt 3601
_reflns_number_total 4117
_reflns_threshold_expression I>2sigma(I)
_cod_data_source_file xu5782sup1.cf
_cod_data_source_block I
_cod_database_code 2239295
_cod_database_fobs_code 2239295

loop_
_symmetry_equiv_pos_as_xyz
'x, y, z'
'-x, -y, -z'

loop_
_atom_site_type_symbol
_atom_site_label
_atom_site_fract_x
_atom_site_fract_y
_atom_site_fract_z
_atom_site_U_iso_or_equiv
_atom_site_adp_type
_atom_site_calc_flag
_atom_site_refinement_flags
_atom_site_occupancy
_atom_site_symmetry_multiplicity
Fe Fe1 0.30537(4) 0.51818(2) 0.268630(19) 0.02402(9) Uani d . 1 1
S S1 -0.15024(7) 0.27787(4) 0.19605(3) 0.02389(11) Uani d . 1 1
S S2 0.25179(7) 0.26222(4) 0.62987(3) 0.02462(11) Uani d . 1 1
N N1 0.2643(2) 0.05496(15) 0.51392(12) 0.0323(4) Uani d . 1 1
H H1X 0.2705 0.0772 0.5664 0.039 Uiso d R 1 1
N N2 0.2490(2) -0.07642(15) -0.08553(12) 0.0319(4) Uani d . 1 1
H H2X 0.2430 -0.0967 -0.1392 0.038 Uiso d R 1 1
O O1 0.3515(2) 0.42427(13) 0.17016(12) 0.0423(4) Uani d . 1 1
H H1WA 0.4625 0.4022 0.1478 0.063 Uiso d R 1 1
H H1WB 0.2660 0.3818 0.1614 0.063 Uiso d R 1 1
O O2 0.0864(2) 0.40216(14) 0.36832(11) 0.0489(4) Uani d . 1 1
H H2WA 0.0035 0.3615 0.3555 0.073 Uiso d R 1 1
H H2WB 0.0820 0.3740 0.4327 0.073 Uiso d R 1 1
O O3 0.5165(2) 0.42177(14) 0.35920(11) 0.0455(4) Uani d . 1 1
H H3WA 0.6108 0.3812 0.3446 0.068 Uiso d R 1 1
H H3WB 0.4920 0.3939 0.4239 0.068 Uiso d R 1 1
O O4 0.2662(2) 0.63014(14) 0.35026(12) 0.0444(4) Uani d . 1 1
H H4WA 0.3541 0.6413 0.3831 0.067 Uiso d R 1 1
H H4WB 0.1579 0.6494 0.3778 0.067 Uiso d R 1 1
O O5 0.53157(19) 0.63820(11) 0.17344(10) 0.0319(3) Uani d . 1 1
H H5WA 0.6162 0.6194 0.1321 0.048 Uiso d R 1 1
H H5WB 0.6023 0.6616 0.2073 0.048 Uiso d R 1 1
O O6 0.0777(2) 0.61071(12) 0.18625(10) 0.0333(3) Uani d . 1 1
H H6WA 0.0236 0.5954 0.1419 0.050 Uiso d R 1 1
H H6WB -0.0144 0.6420 0.2141 0.050 Uiso d R 1 1
O O7 0.0587(2) 0.29477(12) 0.14664(10) 0.0339(3) Uani d . 1 1
O O8 -0.1730(2) 0.31232(12) 0.28575(10) 0.0355(3) Uani d . 1 1
O O9 -0.2785(2) 0.34627(13) 0.12172(11) 0.0378(3) Uani d . 1 1
O O10 -0.2059(2) 0.15596(11) 0.22994(10) 0.0388(4) Uani d . 1 1
O O11 0.4357(2) 0.31751(15) 0.56561(11) 0.0457(4) Uani d . 1 1
O O12 0.0825(2) 0.29986(14) 0.57251(10) 0.0400(4) Uani d . 1 1
O O13 0.2703(3) 0.13740(12) 0.65942(11) 0.0481(4) Uani d . 1 1
O O14 0.2198(2) 0.28888(12) 0.72368(10) 0.0325(3) Uani d . 1 1
O O15 0.8392(2) 0.57495(12) 0.05726(10) 0.0363(3) Uani d . 1 1
H H15A 0.8100 0.5079 0.0608 0.054 Uiso d R 1 1
H H15B 0.8754 0.6109 -0.0059 0.054 Uiso d R 1 1
C C1 0.2380(3) -0.05528(18) 0.52884(14) 0.0326(4) Uani d . 1 1
H H1 0.2182 -0.1102 0.5962 0.039 Uiso calc R 1 1
C C2 0.2395(3) -0.08957(17) 0.44725(14) 0.0312(4) Uani d . 1 1
H H2 0.2230 -0.1684 0.4581 0.037 Uiso calc R 1 1
C C3 0.2651(3) -0.00942(16) 0.34859(13) 0.0255(4) Uani d . 1 1
C C4 0.2926(3) 0.10517(17) 0.33679(15) 0.0340(5) Uani d . 1 1
H H4 0.3117 0.1624 0.2705 0.041 Uiso calc R 1 1
C C5 0.2919(3) 0.13460(18) 0.42025(16) 0.0364(5) Uani d . 1 1
H H5 0.3112 0.2125 0.4119 0.044 Uiso calc R 1 1
C C6 0.2634(3) -0.04685(16) 0.26238(14) 0.0303(4) Uani d . 1 1
H H6 0.2730 -0.1267 0.2750 0.036 Uiso calc R 1 1
C C7 0.2494(3) 0.02256(16) 0.16764(14) 0.0273(4) Uani d . 1 1
H H7 0.2379 0.1022 0.1554 0.033 Uiso calc R 1 1
C C8 0.2502(3) -0.01417(15) 0.08059(13) 0.0249(4) Uani d . 1 1
C C9 0.2601(3) -0.12954(16) 0.08962(14) 0.0297(4) Uani d . 1 1
H H9 0.2673 -0.1878 0.1542 0.036 Uiso calc R 1 1
C C10 0.2595(3) -0.15785(17) 0.00524(15) 0.0326(4) Uani d . 1 1
H H10 0.2666 -0.2360 0.0112 0.039 Uiso calc R 1 1
C C11 0.2405(3) 0.03440(17) -0.09822(14) 0.0321(4) Uani d . 1 1
H H11 0.2340 0.0902 -0.1640 0.038 Uiso calc R 1 1
C C12 0.2412(3) 0.06773(16) -0.01616(14) 0.0290(4) Uani d . 1 1
H H12 0.2356 0.1468 -0.0252 0.035 Uiso calc R 1 1

loop_
_atom_site_aniso_label
_atom_site_aniso_U_11
_atom_site_aniso_U_22
_atom_site_aniso_U_33
_atom_site_aniso_U_12
_atom_site_aniso_U_13
_atom_site_aniso_U_23
Fe1 0.02364(15) 0.02605(15) 0.02441(15) 0.00119(11) -0.00470(11) -0.01102(11)
S1 0.0272(2) 0.0257(2) 0.0205(2) -0.00155(18) -0.00298(18) -0.01036(18)
S2 0.0258(2) 0.0328(2) 0.0187(2) 0.00145(19) -0.00384(17) -0.01322(19)
N1 0.0343(9) 0.0449(10) 0.0267(9) 0.0050(8) -0.0070(7) -0.0228(8)
N2 0.0331(9) 0.0448(10) 0.0233(8) -0.0038(8) -0.0019(7) -0.0191(7)
O1 0.0308(8) 0.0552(9) 0.0579(10) 0.0007(7) -0.0048(7) -0.0413(8)
O2 0.0513(10) 0.0627(10) 0.0264(8) -0.0277(8) -0.0064(7) -0.0051(7)
O3 0.0424(9) 0.0622(10) 0.0300(8) 0.0226(8) -0.0101(7) -0.0144(7)
O4 0.0270(8) 0.0698(11) 0.0579(10) 0.0054(7) -0.0072(7) -0.0486(9)
O5 0.0273(7) 0.0379(8) 0.0338(7) -0.0032(6) -0.0007(6) -0.0177(6)
O6 0.0294(7) 0.0426(8) 0.0345(8) 0.0093(6) -0.0119(6) -0.0198(6)
O7 0.0279(7) 0.0415(8) 0.0301(7) 0.0005(6) -0.0014(6) -0.0111(6)
O8 0.0384(8) 0.0436(8) 0.0344(8) 0.0005(6) -0.0042(6) -0.0263(7)
O9 0.0337(8) 0.0450(9) 0.0342(8) 0.0066(6) -0.0112(6) -0.0118(7)
O10 0.0636(10) 0.0299(7) 0.0232(7) -0.0138(7) -0.0015(7) -0.0104(6)
O11 0.0299(8) 0.0764(12) 0.0274(8) -0.0122(8) 0.0002(6) -0.0150(8)
O12 0.0278(8) 0.0661(10) 0.0281(7) 0.0064(7) -0.0081(6) -0.0181(7)
O13 0.0878(13) 0.0342(8) 0.0298(8) 0.0099(8) -0.0152(8) -0.0185(7)
O14 0.0366(8) 0.0414(8) 0.0274(7) 0.0038(6) -0.0050(6) -0.0218(6)
O15 0.0439(9) 0.0407(8) 0.0249(7) -0.0010(7) -0.0013(6) -0.0137(6)
C1 0.0354(11) 0.0403(11) 0.0201(9) -0.0005(9) -0.0024(8) -0.0088(8)
C2 0.0416(12) 0.0284(10) 0.0250(10) 0.0002(9) -0.0062(8) -0.0105(8)
C3 0.0270(10) 0.0288(10) 0.0227(9) 0.0022(8) -0.0042(7) -0.0114(8)
C4 0.0509(13) 0.0268(10) 0.0251(10) -0.0001(9) -0.0075(9) -0.0093(8)
C5 0.0487(13) 0.0309(11) 0.0361(11) 0.0030(9) -0.0109(10) -0.0182(9)
C6 0.0434(12) 0.0269(10) 0.0242(10) 0.0004(8) -0.0047(8) -0.0134(8)
C7 0.0336(11) 0.0266(9) 0.0260(10) 0.0036(8) -0.0072(8) -0.0139(8)
C8 0.0255(10) 0.0285(9) 0.0218(9) 0.0008(8) -0.0043(7) -0.0101(8)
C9 0.0413(12) 0.0267(10) 0.0223(9) 0.0018(8) -0.0075(8) -0.0091(8)
C10 0.0404(12) 0.0314(10) 0.0302(10) -0.0005(9) -0.0045(9) -0.0163(9)
C11 0.0355(11) 0.0372(11) 0.0195(9) -0.0052(9) -0.0039(8) -0.0046(8)
C12 0.0337(11) 0.0281(10) 0.0246(9) -0.0025(8) -0.0054(8) -0.0079(8)

loop_
_atom_type_symbol
_atom_type_description
_atom_type_scat_dispersion_real
_atom_type_scat_dispersion_imag
_atom_type_scat_source
C C 0.0033 0.0016 'International Tables Vol C Tables 4.2.6.8 and 6.1.1.4'
H H 0.0000 0.0000 'International Tables Vol C Tables 4.2.6.8 and 6.1.1.4'
N N 0.0061 0.0033 'International Tables Vol C Tables 4.2.6.8 and 6.1.1.4'
O O 0.0106 0.0060 'International Tables Vol C Tables 4.2.6.8 and 6.1.1.4'
S S 0.1246 0.1234 'International Tables Vol C Tables 4.2.6.8 and 6.1.1.4'
Fe Fe 0.3463 0.8444 'International Tables Vol C Tables 4.2.6.8 and 6.1.1.4'

loop_
_geom_angle_atom_site_label_1
_geom_angle_atom_site_label_2
_geom_angle_atom_site_label_3
_geom_angle
O2 Fe1 O4 93.26(6)
O2 Fe1 O3 87.76(6)
O4 Fe1 O3 92.10(6)
O2 Fe1 O1 92.61(6)
O4 Fe1 O1 172.85(6)
O3 Fe1 O1 92.22(6)
O2 Fe1 O6 88.65(6)
O4 Fe1 O6 86.54(6)
O3 Fe1 O6 176.09(5)
O1 Fe1 O6 89.51(6)
O2 Fe1 O5 177.16(5)
O4 Fe1 O5 84.35(6)
O3 Fe1 O5 90.80(6)
O1 Fe1 O5 89.89(6)
O6 Fe1 O5 92.72(5)
O9 S1 O10 109.65(9)
O9 S1 O8 110.74(9)
O10 S1 O8 108.44(8)
O9 S1 O7 108.66(8)
O10 S1 O7 109.39(9)
O8 S1 O7 109.95(8)
O11 S2 O12 109.56(9)
O11 S2 O13 108.96(10)
O12 S2 O13 109.22(9)
O11 S2 O14 110.64(8)
O12 S2 O14 110.64(8)
O13 S2 O14 107.78(8)
C1 N1 C5 121.54(16)
C1 N1 H1X 120.5
C5 N1 H1X 117.9
C11 N2 C10 122.22(16)
C11 N2 H2X 118.6
C10 N2 H2X 119.1
Fe1 O1 H1WA 126.9
Fe1 O1 H1WB 126.3
H1WA O1 H1WB 103.8
Fe1 O2 H2WA 129.5
Fe1 O2 H2WB 124.8
H2WA O2 H2WB 104.3
Fe1 O3 H3WA 129.3
Fe1 O3 H3WB 122.0
H3WA O3 H3WB 104.3
Fe1 O4 H4WA 123.2
Fe1 O4 H4WB 128.2
H4WA O4 H4WB 104.0
Fe1 O5 H5WA 119.6
Fe1 O5 H5WB 112.5
H5WA O5 H5WB 104.2
Fe1 O6 H6WA 127.3
Fe1 O6 H6WB 120.8
H6WA O6 H6WB 104.1
H15A O15 H15B 104.2
N1 C1 C2 120.11(18)
N1 C1 H1 119.9
C2 C1 H1 119.9
C1 C2 C3 120.25(18)
C1 C2 H2 119.9
C3 C2 H2 119.9
C2 C3 C4 117.53(16)
C2 C3 C6 119.71(16)
C4 C3 C6 122.76(17)
C5 C4 C3 119.92(18)
C5 C4 H4 120.0
C3 C4 H4 120.0
N1 C5 C4 120.65(18)
N1 C5 H5 119.7
C4 C5 H5 119.7
C7 C6 C3 124.73(17)
C7 C6 H6 117.6
C3 C6 H6 117.6
C6 C7 C8 125.04(17)
C6 C7 H7 117.5
C8 C7 H7 117.5
C12 C8 C9 117.67(16)
C12 C8 C7 119.59(16)
C9 C8 C7 122.74(16)
C10 C9 C8 119.68(18)
C10 C9 H9 120.2
C8 C9 H9 120.2
N2 C10 C9 120.40(18)
N2 C10 H10 119.8
C9 C10 H10 119.8
N2 C11 C12 119.85(17)
N2 C11 H11 120.1
C12 C11 H11 120.1
C11 C12 C8 120.17(18)
C11 C12 H12 119.9
C8 C12 H12 119.9

loop_
_geom_bond_atom_site_label_1
_geom_bond_atom_site_label_2
_geom_bond_distance
Fe1 O2 2.0954(14)
Fe1 O4 2.1019(14)
Fe1 O3 2.1059(14)
Fe1 O1 2.1101(14)
Fe1 O6 2.1199(13)
Fe1 O5 2.1323(13)
S1 O9 1.4690(14)
S1 O10 1.4698(14)
S1 O8 1.4700(13)
S1 O7 1.4738(14)
S2 O11 1.4656(15)
S2 O12 1.4663(14)
S2 O13 1.4690(15)
S2 O14 1.4696(13)
N1 C1 1.332(3)
N1 C5 1.336(3)
N1 H1X 0.8902
N2 C11 1.332(3)
N2 C10 1.334(3)
N2 H2X 0.8901
O1 H1WA 0.8500
O1 H1WB 0.8500
O2 H2WA 0.8499
O2 H2WB 0.8499
O3 H3WA 0.8499
O3 H3WB 0.8506
O4 H4WA 0.8500
O4 H4WB 0.8500
O5 H5WA 0.8500
O5 H5WB 0.8500
O6 H6WA 0.8502
O6 H6WB 0.8498
O15 H15A 0.8499
O15 H15B 0.8498
C1 C2 1.370(3)
C1 H1 0.9500
C2 C3 1.390(3)
C2 H2 0.9500
C3 C4 1.397(3)
C3 C6 1.459(2)
C4 C5 1.359(3)
C4 H4 0.9500
C5 H5 0.9500
C6 C7 1.328(3)
C6 H6 0.9500
C7 C8 1.463(2)
C7 H7 0.9500
C8 C12 1.396(3)
C8 C9 1.401(3)
C9 C10 1.365(2)
C9 H9 0.9500
C10 H10 0.9500
C11 C12 1.371(3)
C11 H11 0.9500
C12 H12 0.9500

loop_
_geom_hbond_atom_site_label_D
_geom_hbond_atom_site_label_H
_geom_hbond_atom_site_label_A
_geom_hbond_site_symmetry_A
_geom_hbond_distance_DH
_geom_hbond_distance_HA
_geom_hbond_distance_DA
_geom_hbond_angle_DHA
N1 H1X O13 . 0.89 1.74 2.622(2) 173
N2 H2X O10 2_555 0.89 1.75 2.631(2) 170
O1 H1WB O7 . 0.85 1.89 2.733(2) 175
O1 H1WA O9 1_655 0.85 1.90 2.741(2) 170
O2 H2WA O8 . 0.85 1.90 2.719(2) 161
O2 H2WB O12 . 0.85 1.86 2.711(2) 175
O3 H3WA O8 1_655 0.85 1.91 2.751(2) 169
O3 H3WB O11 . 0.85 1.88 2.726(2) 174
O4 H4WA O11 2_666 0.85 1.85 2.696(2) 171
O4 H4WB O12 2_566 0.85 1.86 2.710(2) 175
O5 H5WA O15 . 0.85 1.90 2.742(2) 169
O5 H5WB O14 2_666 0.85 1.90 2.750(2) 175
O6 H6WA O15 1_455 0.85 1.93 2.763(2) 165
O6 H6WB O14 2_566 0.85 1.89 2.739(2) 180
O15 H15A O9 1_655 0.85 1.97 2.780(2) 159
O15 H15B O7 2_665 0.85 1.92 2.7628(19) 174
C1 H1 O8 2_556 0.95 2.48 3.339(3) 150
C1 H1 O10 2_556 0.95 2.31 3.172(2) 150
C11 H11 O13 1_554 0.95 2.34 3.189(2) 149
C11 H11 O14 1_554 0.95 2.43 3.291(3) 151
